data_4346434
loop_
_publ_author_name
'Yang, Dawei'
'Li, Yang'
'Wang, Baomin'
'Zhao, Xiangyu'
'Su, Linan'
'Chen, Si'
'Tong, Peng'
'Luo, Yi'
'Qu, Jingping'

_publ_section_title
;
 Synthesis and Electrocatalytic Property of Diiron Hydride Complexes
 Derived from a Thiolate-Bridged Diiron Complex.
;
_journal_issue 21
_journal_name_full 'Inorganic chemistry'
_journal_page_first 10243
_journal_page_last 10249
_journal_paper_doi 10.1021/acs.inorgchem.5b01508
_journal_volume 54
_journal_year 2015
_chemical_formula_sum 'C26 H34 B F4 Fe Ru S2'
_chemical_formula_weight 654.38
_space_group_IT_number 64
_space_group_name_Hall '-C 2ac 2'
_space_group_name_H-M_alt 'C m c e'
_symmetry_cell_setting orthorhombic
_symmetry_space_group_name_H-M 'C m c e'
_atom_sites_solution_hydrogens geom
_atom_sites_solution_primary direct
_atom_sites_solution_secondary difmap
_audit_creation_method SHELXL-97
_cell_angle_alpha 90.00
_cell_angle_beta 90.00
_cell_angle_gamma 90.00
_cell_formula_units_Z 8
_cell_length_a 15.595(14)
_cell_length_b 26.18(2)
_cell_length_c 13.761(11)
_cell_measurement_temperature 298(2)
_cell_volume 5618(8)
_computing_cell_refinement 'Bruker SMART'
_computing_data_collection 'Bruker SMART'
_computing_data_reduction 'Bruker SAINT'
_computing_molecular_graphics 'Bruker SHELXTL'
_computing_publication_material 'Bruker SHELXTL'
_computing_structure_refinement 'Bruker SHELXTL'
_computing_structure_solution 'Bruker SHELXTL'
_diffrn_ambient_temperature 298(2)
_diffrn_measured_fraction_theta_full 0.989
_diffrn_measured_fraction_theta_max 0.989
_diffrn_measurement_device_type 'CCD area detector'
_diffrn_measurement_method 'phi and omega scans'
_diffrn_radiation_monochromator graphite
_diffrn_radiation_source 'fine-focus sealed tube'
_diffrn_radiation_type MoK\a
_diffrn_radiation_wavelength 0.71073
_diffrn_reflns_av_R_equivalents 0.1072
_diffrn_reflns_av_sigmaI/netI 0.0911
_diffrn_reflns_limit_h_max 17
_diffrn_reflns_limit_h_min -18
_diffrn_reflns_limit_k_max 22
_diffrn_reflns_limit_k_min -30
_diffrn_reflns_limit_l_max 16
_diffrn_reflns_limit_l_min -15
_diffrn_reflns_number 14547
_diffrn_reflns_theta_full 25.00
_diffrn_reflns_theta_max 25.00
_diffrn_reflns_theta_min 1.56
_exptl_absorpt_coefficient_mu 1.243
_exptl_absorpt_correction_T_max 0.7464
_exptl_absorpt_correction_T_min 0.7068
_exptl_absorpt_correction_type empirical
_exptl_absorpt_process_details SADABS
_exptl_crystal_colour black
_exptl_crystal_density_diffrn 1.547
_exptl_crystal_density_method 'not measured'
_exptl_crystal_description block
_exptl_crystal_F_000 2664
_exptl_crystal_size_max 0.30
_exptl_crystal_size_mid 0.27
_exptl_crystal_size_min 0.25
_refine_diff_density_max 1.044
_refine_diff_density_min -0.932
_refine_diff_density_rms 0.152
_refine_ls_extinction_method none
_refine_ls_goodness_of_fit_ref 0.989
_refine_ls_hydrogen_treatment 'riding mode'
_refine_ls_matrix_type full
_refine_ls_number_parameters 168
_refine_ls_number_reflns 2557
_refine_ls_number_restraints 61
_refine_ls_restrained_S_all 1.069
_refine_ls_R_factor_all 0.1387
_refine_ls_R_factor_gt 0.0861
_refine_ls_shift/su_max 0.000
_refine_ls_shift/su_mean 0.000
_refine_ls_structure_factor_coef Fsqd
_refine_ls_weighting_details 'calc w=1/[\s^2^(Fo^2^)+(0.0102P)^2^+160.0000P] where P=(Fo^2^+2Fc^2^)/3'
_refine_ls_weighting_scheme calc
_refine_ls_wR_factor_gt 0.1775
_refine_ls_wR_factor_ref 0.1933
_reflns_number_gt 1348
_reflns_number_total 2557
_reflns_threshold_expression >2sigma(I)
_cod_data_source_file ic5b01508_si_006.cif
_cod_data_source_block 2
_cod_depositor_comments
;
The following automatic conversions were performed:

data item '_symmetry_cell_setting' value 'Orthorhombic' was changed
to 'orthorhombic' in accordance with the
/home/saulius/struct/COD-crude-data/automatic-downloads/DataCite-retrospective/ACS/depositions/lib/dictionaries/cif_core.dic
dictionary named 'cif_core.dic' version 2.4.2 last updated on
2011-04-26.

Automatic conversion script
Id: cif_fix_values 6909 2019-04-08 15:41:33Z antanas 
;
_cod_original_sg_symbol_H-M 'Cmca '
_cod_database_code 4346434

loop_
_symmetry_equiv_pos_as_xyz
'x, y, z'
'-x, -y+1/2, z+1/2'
'-x, y+1/2, -z+1/2'
'x, -y, -z'
'x+1/2, y+1/2, z'
'-x+1/2, -y+1, z+1/2'
'-x+1/2, y+1, -z+1/2'
'x+1/2, -y+1/2, -z'
'-x, -y, -z'
'x, y-1/2, -z-1/2'
'x, -y-1/2, z-1/2'
'-x, y, z'
'-x+1/2, -y+1/2, -z'
'x+1/2, y, -z-1/2'
'x+1/2, -y, z-1/2'
'-x+1/2, y+1/2, z'

loop_
_atom_site_label
_atom_site_type_symbol
_atom_site_fract_x
_atom_site_fract_y
_atom_site_fract_z
_atom_site_U_iso_or_equiv
_atom_site_adp_type
_atom_site_occupancy
_atom_site_symmetry_multiplicity
_atom_site_calc_flag
_atom_site_refinement_flags
B1 B -0.2500 0.4023(19) 0.7500 0.30(6) Uani 1 2 d S
S1 S -0.3998(2) 0.16592(13) 0.6891(2) 0.0645(9) Uani 1 1 d .
Ru1 Ru -0.5000 0.17448(6) 0.82155(9) 0.0596(5) Uani 1 2 d S
Fe1 Fe -0.5000 0.10868(8) 0.67141(14) 0.0462(6) Uani 1 2 d S
C1 C -0.5000 0.2244(10) 0.9465(12) 0.107(7) Uani 1 2 d SU
C2 C -0.5735(11) 0.1937(8) 0.9501(9) 0.106(5) Uani 1 1 d U
C3 C -0.5433(10) 0.1448(8) 0.9581(9) 0.109(5) Uani 1 1 d U
C4 C -0.5000 0.2774(10) 0.9422(16) 0.205(13) Uani 1 2 d SU
H4A H -0.5000 0.2922 1.0060 0.308 Uiso 1 2 d SR
H4B H -0.4497 0.2883 0.9076 0.308 Uiso 1 1 d R
C5 C -0.6652(12) 0.2084(11) 0.9512(12) 0.219(11) Uani 1 1 d U
H5A H -0.6833 0.2140 1.0171 0.329 Uiso 1 1 calc R
H5B H -0.6989 0.1816 0.9230 0.329 Uiso 1 1 calc R
H5C H -0.6728 0.2392 0.9144 0.329 Uiso 1 1 calc R
C6 C -0.5959(16) 0.0941(9) 0.9732(14) 0.217(11) Uani 1 1 d U
H6A H -0.6072 0.0894 1.0412 0.325 Uiso 1 1 calc R
H6B H -0.5634 0.0656 0.9492 0.325 Uiso 1 1 calc R
H6C H -0.6492 0.0964 0.9386 0.325 Uiso 1 1 calc R
C11 C -0.4582(12) 0.0619(6) 0.5623(14) 0.131(7) Uani 1 1 d U
C12 C -0.4287(13) 0.0433(7) 0.6450(16) 0.121(6) Uani 1 1 d U
C13 C -0.5000 0.0285(10) 0.6965(19) 0.121(7) Uani 1 2 d SU
C14 C -0.3949(19) 0.0751(9) 0.4818(19) 0.286(14) Uani 1 1 d U
H14A H -0.3893 0.0466 0.4385 0.429 Uiso 1 1 calc R
H14B H -0.3400 0.0829 0.5099 0.429 Uiso 1 1 calc R
H14C H -0.4155 0.1043 0.4464 0.429 Uiso 1 1 calc R
C15 C -0.3379(14) 0.0309(9) 0.676(2) 0.261(13) Uani 1 1 d U
H15A H -0.3227 -0.0025 0.6537 0.391 Uiso 1 1 calc R
H15B H -0.3344 0.0318 0.7461 0.391 Uiso 1 1 calc R
H15C H -0.2992 0.0556 0.6495 0.391 Uiso 1 1 calc R
C16 C -0.5000 0.0011(10) 0.7835(19) 0.206(13) Uani 1 2 d SU
H16A H -0.5000 -0.0342 0.7643 0.308 Uiso 1 2 d SR
H16B H -0.4497 0.0081 0.8215 0.308 Uiso 1 1 d R
C21 C -0.4540(7) 0.2228(4) 0.6961(7) 0.059(3) Uani 1 1 d .
C22 C -0.4107(10) 0.2694(5) 0.7024(9) 0.081(4) Uani 1 1 d .
H22A H -0.3512 0.2697 0.7065 0.098 Uiso 1 1 calc R
C23 C -0.4531(11) 0.3127(6) 0.7027(8) 0.108(7) Uani 1 1 d .
H23 H -0.4234 0.3435 0.7028 0.130 Uiso 1 1 calc R
F1 F -0.1889(14) 0.4134(6) 0.7850(17) 0.280(12) Uani 1 1 d .
F2 F -0.2655(11) 0.3536(7) 0.8132(11) 0.240(8) Uani 1 1 d .

loop_
_atom_site_aniso_label
_atom_site_aniso_U_11
_atom_site_aniso_U_22
_atom_site_aniso_U_33
_atom_site_aniso_U_23
_atom_site_aniso_U_13
_atom_site_aniso_U_12
B1 0.52(16) 0.07(3) 0.30(7) 0.000 -0.29(9) 0.000
S1 0.063(2) 0.078(2) 0.0528(17) -0.0066(16) 0.0109(14) -0.0039(17)
Ru1 0.0624(9) 0.0767(11) 0.0397(7) -0.0025(7) 0.000 0.000
Fe1 0.0506(12) 0.0470(14) 0.0410(11) -0.0054(11) 0.000 0.000
C1 0.21(2) 0.091(15) 0.020(8) -0.017(9) 0.000 0.000
C2 0.109(11) 0.176(15) 0.034(6) -0.021(9) -0.008(7) 0.063(10)
C3 0.128(13) 0.163(15) 0.035(6) -0.007(9) 0.013(7) -0.052(10)
C4 0.46(4) 0.10(2) 0.060(14) -0.033(14) 0.000 0.000
C5 0.131(16) 0.44(3) 0.089(12) -0.075(17) -0.020(11) 0.146(19)
C6 0.31(3) 0.22(2) 0.114(15) -0.016(15) 0.058(17) -0.17(2)
C11 0.189(17) 0.060(9) 0.144(13) -0.054(9) 0.086(11) -0.041(9)
C12 0.119(13) 0.077(11) 0.166(15) -0.041(11) -0.045(11) 0.000(9)
C13 0.20(2) 0.069(13) 0.088(14) -0.003(11) 0.000 0.000
C14 0.42(3) 0.16(2) 0.28(3) -0.110(19) 0.24(2) -0.09(2)
C15 0.154(19) 0.16(2) 0.47(3) -0.15(2) -0.14(2) 0.066(16)
C16 0.44(4) 0.074(18) 0.107(19) -0.008(14) 0.000 0.000
C21 0.093(8) 0.042(7) 0.042(6) -0.002(5) 0.005(5) -0.003(6)
C22 0.113(12) 0.068(10) 0.063(8) -0.009(7) 0.013(8) -0.029(9)
C23 0.20(2) 0.079(11) 0.041(7) 0.001(7) 0.023(8) -0.027(11)
F1 0.31(2) 0.157(14) 0.37(3) 0.046(15) -0.23(2) -0.079(14)
F2 0.208(16) 0.29(2) 0.225(15) -0.027(14) -0.044(15) 0.011(16)

loop_
_atom_type_symbol
_atom_type_description
_atom_type_scat_dispersion_real
_atom_type_scat_dispersion_imag
_atom_type_scat_source
C C 0.0033 0.0016 'International Tables Vol C Tables 4.2.6.8 and 6.1.1.4'
H H 0.0000 0.0000 'International Tables Vol C Tables 4.2.6.8 and 6.1.1.4'
B B 0.0013 0.0007 'International Tables Vol C Tables 4.2.6.8 and 6.1.1.4'
F F 0.0171 0.0103 'International Tables Vol C Tables 4.2.6.8 and 6.1.1.4'
S S 0.1246 0.1234 'International Tables Vol C Tables 4.2.6.8 and 6.1.1.4'
Fe Fe 0.3463 0.8444 'International Tables Vol C Tables 4.2.6.8 and 6.1.1.4'
Ru Ru -1.2594 0.8363 'International Tables Vol C Tables 4.2.6.8 and 6.1.1.4'

loop_
_geom_angle_atom_site_label_1
_geom_angle_atom_site_label_2
_geom_angle_atom_site_label_3
_geom_angle
_geom_angle_site_symmetry_1
_geom_angle_site_symmetry_3
F1 B1 F1 150(6) . 7_446
F1 B1 F2 109(3) . 7_446
F1 B1 F2 96(2) 7_446 7_446
F1 B1 F2 96(2) . .
F1 B1 F2 109(3) 7_446 .
F2 B1 F2 71(2) 7_446 .
C21 S1 Fe1 104.5(4) . .
C21 S1 Ru1 63.7(4) . .
Fe1 S1 Ru1 71.54(11) . .
C3 Ru1 C3 36.7(9) 12_455 .
C3 Ru1 C1 61.4(7) 12_455 .
C3 Ru1 C1 61.4(7) . .
C3 Ru1 C2 37.0(6) 12_455 12_455
C3 Ru1 C2 62.3(5) . 12_455
C1 Ru1 C2 37.8(6) . 12_455
C3 Ru1 C2 62.3(5) 12_455 .
C3 Ru1 C2 37.0(6) . .
C1 Ru1 C2 37.8(6) . .
C2 Ru1 C2 63.9(9) 12_455 .
C3 Ru1 C21 140.7(6) 12_455 .
C3 Ru1 C21 167.0(6) . .
C1 Ru1 C21 105.7(7) . .
C2 Ru1 C21 109.0(5) 12_455 .
C2 Ru1 C21 131.5(6) . .
C3 Ru1 C21 167.0(6) 12_455 12_455
C3 Ru1 C21 140.7(6) . 12_455
C1 Ru1 C21 105.7(7) . 12_455
C2 Ru1 C21 131.5(6) 12_455 12_455
C2 Ru1 C21 109.0(5) . 12_455
C21 Ru1 C21 37.1(6) . 12_455
C3 Ru1 S1 146.4(5) 12_455 12_455
C3 Ru1 S1 115.1(4) . 12_455
C1 Ru1 S1 131.2(3) . 12_455
C2 Ru1 S1 169.0(6) 12_455 12_455
C2 Ru1 S1 107.2(4) . 12_455
C21 Ru1 S1 71.3(3) . 12_455
C21 Ru1 S1 42.9(3) 12_455 12_455
C3 Ru1 S1 115.1(4) 12_455 .
C3 Ru1 S1 146.4(5) . .
C1 Ru1 S1 131.2(3) . .
C2 Ru1 S1 107.2(4) 12_455 .
C2 Ru1 S1 169.0(6) . .
C21 Ru1 S1 42.9(3) . .
C21 Ru1 S1 71.3(3) 12_455 .
S1 Ru1 S1 80.80(16) 12_455 .
C3 Ru1 Fe1 116.2(5) 12_455 .
C3 Ru1 Fe1 116.2(5) . .
C1 Ru1 Fe1 177.4(6) . .
C2 Ru1 Fe1 140.8(6) 12_455 .
C2 Ru1 Fe1 140.8(6) . .
C21 Ru1 Fe1 76.8(3) . .
C21 Ru1 Fe1 76.8(3) 12_455 .
S1 Ru1 Fe1 50.21(9) 12_455 .
S1 Ru1 Fe1 50.21(9) . .
C11 Fe1 C11 37.2(11) 12_455 .
C11 Fe1 C12 37.4(7) 12_455 12_455
C11 Fe1 C12 63.1(6) . 12_455
C11 Fe1 C12 63.1(6) 12_455 .
C11 Fe1 C12 37.4(7) . .
C12 Fe1 C12 64.9(11) 12_455 .
C11 Fe1 C13 61.8(8) 12_455 .
C11 Fe1 C13 61.8(8) . .
C12 Fe1 C13 38.2(6) 12_455 .
C12 Fe1 C13 38.2(7) . .
C11 Fe1 S1 136.3(6) 12_455 .
C11 Fe1 S1 105.4(5) . .
C12 Fe1 S1 166.4(5) 12_455 .
C12 Fe1 S1 101.7(5) . .
C13 Fe1 S1 131.3(2) . .
C11 Fe1 S1 105.4(5) 12_455 12_455
C11 Fe1 S1 136.3(6) . 12_455
C12 Fe1 S1 101.7(5) 12_455 12_455
C12 Fe1 S1 166.4(5) . 12_455
C13 Fe1 S1 131.3(2) . 12_455
S1 Fe1 S1 91.7(2) . 12_455
C11 Fe1 Ru1 161.4(5) 12_455 .
C11 Fe1 Ru1 161.4(5) . .
C12 Fe1 Ru1 131.5(5) 12_455 .
C12 Fe1 Ru1 131.5(5) . .
C13 Fe1 Ru1 120.5(7) . .
S1 Fe1 Ru1 58.25(9) . .
S1 Fe1 Ru1 58.25(9) 12_455 .
C4 C1 C2 125.1(12) . .
C4 C1 C2 125.1(12) . 12_455
C2 C1 C2 110(2) . 12_455
C4 C1 Ru1 124.7(15) . .
C2 C1 Ru1 71.4(10) . .
C2 C1 Ru1 71.4(10) 12_455 .
C3 C2 C1 104.9(17) . .
C3 C2 C5 125(2) . .
C1 C2 C5 130(2) . .
C3 C2 Ru1 70.5(8) . .
C1 C2 Ru1 70.8(11) . .
C5 C2 Ru1 125.5(10) . .
C3 C3 C2 110.2(11) 12_455 .
C3 C3 C6 121.4(13) 12_455 .
C2 C3 C6 128.3(19) . .
C3 C3 Ru1 71.6(4) 12_455 .
C2 C3 Ru1 72.5(9) . .
C6 C3 Ru1 125.9(10) . .
C11 C11 C12 110.4(13) 12_455 .
C11 C11 C14 130.4(16) 12_455 .
C12 C11 C14 119(2) . .
C11 C11 Fe1 71.4(5) 12_455 .
C12 C11 Fe1 72.5(11) . .
C14 C11 Fe1 127.2(12) . .
C11 C12 C13 105(2) . .
C11 C12 C15 131(2) . .
C13 C12 C15 123(2) . .
C11 C12 Fe1 70.1(11) . .
C13 C12 Fe1 73.0(15) . .
C15 C12 Fe1 128.9(13) . .
C12 C13 C12 108(3) . 12_455
C12 C13 C16 125.9(13) . .
C12 C13 C16 125.9(13) 12_455 .
C12 C13 Fe1 68.8(14) . .
C12 C13 Fe1 68.8(14) 12_455 .
C16 C13 Fe1 130.3(19) . .
C22 C21 C21 118.9(9) . 12_455
C22 C21 S1 121.5(11) . .
C21 C21 S1 119.5(4) 12_455 .
C22 C21 Ru1 126.5(8) . .
C21 C21 Ru1 71.5(3) 12_455 .
S1 C21 Ru1 73.3(4) . .
C23 C22 C21 120.7(16) . .
C22 C23 C23 120.2(10) . 12_455

loop_
_geom_bond_atom_site_label_1
_geom_bond_atom_site_label_2
_geom_bond_distance
_geom_bond_site_symmetry_2
B1 F1 1.107(17) .
B1 F1 1.107(17) 7_446
B1 F2 1.56(4) 7_446
B1 F2 1.56(4) .
S1 C21 1.715(11) .
S1 Fe1 2.179(4) .
S1 Ru1 2.412(3) .
Ru1 C3 2.142(13) 12_455
Ru1 C3 2.142(13) .
Ru1 C1 2.159(19) .
Ru1 C2 2.167(14) 12_455
Ru1 C2 2.167(14) .
Ru1 C21 2.257(10) .
Ru1 C21 2.257(10) 12_455
Ru1 S1 2.412(3) 12_455
Ru1 Fe1 2.690(3) .
Fe1 C11 2.044(14) 12_455
Fe1 C11 2.044(14) .
Fe1 C12 2.073(19) 12_455
Fe1 C12 2.073(19) .
Fe1 C13 2.13(3) .
Fe1 S1 2.179(4) 12_455
C1 C4 1.39(3) .
C1 C2 1.40(2) .
C1 C2 1.40(2) 12_455
C2 C3 1.37(2) .
C2 C5 1.48(2) .
C3 C3 1.35(3) 12_455
C3 C6 1.57(2) .
C11 C11 1.30(4) 12_455
C11 C12 1.32(2) .
C11 C14 1.52(2) .
C12 C13 1.37(2) .
C12 C15 1.52(2) .
C13 C12 1.37(2) 12_455
C13 C16 1.40(3) .
C21 C22 1.396(16) .
C21 C21 1.43(2) 12_455
C22 C23 1.314(19) .
C23 C23 1.46(3) 12_455
